data_7055534
loop_
_publ_author_name
'Crandall, Laura A.'
'Rhoda, Hannah M.'
'Nemykin, Victor N.'
'Ziegler, Christopher J.'

_publ_section_title
;
 Boron templated synthesis of a BODIPY analogue from a phthalocyanine
 precursor
;
_journal_issue 7
_journal_name_full 'New J. Chem.'
_journal_page_first 5675
_journal_paper_doi 10.1039/C6NJ00085A
_journal_volume 40
_journal_year 2016
_chemical_formula_sum 'C28 H20 B N5'
_chemical_formula_weight 437.30
_space_group_crystal_system monoclinic
_space_group_IT_number 14
_space_group_name_Hall '-P 2ybc'
_space_group_name_H-M_alt 'P 1 21/c 1'
_symmetry_space_group_name_Hall '-P 2ybc'
_symmetry_space_group_name_H-M 'P 1 21/c 1'
_atom_sites_solution_hydrogens mixed
_audit_creation_method SHELXL-2014/7
_audit_update_record
;
2016-04-06 deposited with the CCDC.
2016-05-04 downloaded from the CCDC.
;
_cell_angle_alpha 90
_cell_angle_beta 99.701(4)
_cell_angle_gamma 90
_cell_formula_units_Z 8
_cell_length_a 16.5717(10)
_cell_length_b 22.3081(13)
_cell_length_c 11.7698(7)
_cell_measurement_reflns_used 7164
_cell_measurement_temperature 100(2)
_cell_measurement_theta_max 65.59
_cell_measurement_theta_min 2.71
_cell_volume 4288.9(4)
_computing_cell_refinement 'Bruker SAINT'
_computing_data_collection 'Bruker APEX2'
_computing_data_reduction 'Bruker SAINT'
_computing_molecular_graphics 'Bruker SHELXTL'
_computing_publication_material 'Bruker SHELXTL'
_computing_structure_refinement 'SHELXL-2014/7 (Sheldrick, 2014)'
_computing_structure_solution 'SHELXS-97 (Sheldrick, 2008)'
_diffrn_ambient_temperature 100(2)
_diffrn_measured_fraction_theta_full 0.986
_diffrn_measured_fraction_theta_max 0.986
_diffrn_measurement_device_type 'Bruker APEX-II CCD'
_diffrn_measurement_method '\f and \w scans'
_diffrn_radiation_type CuK\a
_diffrn_radiation_wavelength 1.54178
_diffrn_reflns_av_R_equivalents 0.0337
_diffrn_reflns_av_unetI/netI 0.0363
_diffrn_reflns_Laue_measured_fraction_full 0.986
_diffrn_reflns_Laue_measured_fraction_max 0.986
_diffrn_reflns_limit_h_max 19
_diffrn_reflns_limit_h_min -17
_diffrn_reflns_limit_k_max 25
_diffrn_reflns_limit_k_min -12
_diffrn_reflns_limit_l_max 13
_diffrn_reflns_limit_l_min -13
_diffrn_reflns_number 25267
_diffrn_reflns_point_group_measured_fraction_full 0.986
_diffrn_reflns_point_group_measured_fraction_max 0.986
_diffrn_reflns_theta_full 62.985
_diffrn_reflns_theta_max 62.985
_diffrn_reflns_theta_min 2.705
_exptl_absorpt_coefficient_mu 0.641
_exptl_absorpt_correction_T_max 0.7527
_exptl_absorpt_correction_T_min 0.6871
_exptl_absorpt_correction_type multi-scan
_exptl_absorpt_process_details SADABS
_exptl_crystal_colour yellow
_exptl_crystal_density_diffrn 1.354
_exptl_crystal_density_meas ?
_exptl_crystal_description needle
_exptl_crystal_F_000 1824
_exptl_crystal_size_max 0.269
_exptl_crystal_size_mid 0.177
_exptl_crystal_size_min 0.112
_refine_diff_density_max 0.514
_refine_diff_density_min -0.392
_refine_diff_density_rms 0.038
_refine_ls_extinction_method none
_refine_ls_goodness_of_fit_ref 0.962
_refine_ls_hydrogen_treatment mixed
_refine_ls_matrix_type full
_refine_ls_number_parameters 617
_refine_ls_number_reflns 6842
_refine_ls_number_restraints 0
_refine_ls_restrained_S_all 0.962
_refine_ls_R_factor_all 0.0563
_refine_ls_R_factor_gt 0.0403
_refine_ls_shift/su_max 0.003
_refine_ls_shift/su_mean 0.000
_refine_ls_structure_factor_coef Fsqd
_refine_ls_weighting_details 'w=1/[\s^2^(Fo^2^)+(0.0357P)^2^+2.5670P] where P=(Fo^2^+2Fc^2^)/3'
_refine_ls_weighting_scheme calc
_refine_ls_wR_factor_gt 0.0898
_refine_ls_wR_factor_ref 0.0993
_reflns_Friedel_coverage 0.000
_reflns_number_gt 5366
_reflns_number_total 6842
_reflns_threshold_expression 'I > 2\s(I)'
_cod_data_source_file c6nj00085a2.cif
_cod_data_source_block 1
_cod_depositor_comments
;
The following automatic conversions were performed:

'_exptl_crystal_density_meas' value 'not measured' was changed to '?'
- the value is perceived as not measured.

Automatic conversion script
Id: cif_fix_values 4268 2015-11-12 08:31:59Z antanas 

 Adding full bibliography for 7055534--7055536.cif.
;
_cod_database_code 7055534
_shelx_shelxl_version_number 2014/7
_shelx_space_group_comment
; 
The symmetry employed for this shelxl refinement is uniquely defined 
by the following loop, which should always be used as a source of 
symmetry information in preference to the above space-group names. 
They are only intended as comments. 
;
_shelx_estimated_absorpt_t_min 0.846
_shelx_estimated_absorpt_t_max 0.932

loop_
_space_group_symop_operation_xyz
'x, y, z'
'-x, y+1/2, -z+1/2'
'-x, -y, -z'
'x, -y-1/2, z-1/2'

loop_
_atom_site_label
_atom_site_type_symbol
_atom_site_fract_x
_atom_site_fract_y
_atom_site_fract_z
_atom_site_U_iso_or_equiv
_atom_site_adp_type
_atom_site_occupancy
_atom_site_site_symmetry_order
_atom_site_calc_flag
_atom_site_refinement_flags_posn
_atom_site_refinement_flags_adp
B1 B 0.50925(13) 0.38030(10) 0.82380(18) 0.0254(5) Uani 1 1 d . .
B2 B 0.01042(13) 0.37491(10) 0.34251(19) 0.0281(5) Uani 1 1 d . .
C1 C 0.55522(11) 0.47364(9) 0.70232(16) 0.0267(4) Uani 1 1 d . .
C2 C 0.61398(11) 0.52317(8) 0.73149(16) 0.0265(4) Uani 1 1 d . .
C3 C 0.64813(11) 0.56287(9) 0.66267(18) 0.0316(5) Uani 1 1 d . .
H3 H 0.6334 0.5621 0.5811 0.038 Uiso 1 1 calc R U
C4 C 0.70469(12) 0.60384(9) 0.71733(18) 0.0353(5) Uani 1 1 d . .
H4 H 0.7297 0.6313 0.6722 0.042 Uiso 1 1 calc R U
C5 C 0.72560(12) 0.60560(9) 0.83659(18) 0.0348(5) Uani 1 1 d . .
H5 H 0.7639 0.6347 0.8713 0.042 Uiso 1 1 calc R U
C6 C 0.69169(11) 0.56569(9) 0.90634(17) 0.0302(4) Uani 1 1 d . .
H6 H 0.7060 0.5667 0.9879 0.036 Uiso 1 1 calc R U
C7 C 0.63593(10) 0.52437(8) 0.85087(16) 0.0255(4) Uani 1 1 d . .
C8 C 0.59276(10) 0.47490(8) 0.89614(15) 0.0240(4) Uani 1 1 d . .
C9 C 0.55321(10) 0.41656(8) 1.03347(15) 0.0238(4) Uani 1 1 d . .
C10 C 0.54791(11) 0.39785(9) 1.15078(16) 0.0254(4) Uani 1 1 d . .
C11 C 0.58532(11) 0.41985(9) 1.25705(16) 0.0295(4) Uani 1 1 d . .
H11 H 0.6224 0.4526 1.2627 0.035 Uiso 1 1 calc R U
C12 C 0.56633(12) 0.39197(9) 1.35471(17) 0.0329(5) Uani 1 1 d . .
H12 H 0.5908 0.4059 1.4288 0.039 Uiso 1 1 calc R U
C13 C 0.51192(12) 0.34381(9) 1.34580(17) 0.0330(5) Uani 1 1 d . .
H13 H 0.5002 0.3254 1.4140 0.040 Uiso 1 1 calc R U
C14 C 0.47464(12) 0.32225(9) 1.23926(16) 0.0309(5) Uani 1 1 d . .
H14 H 0.4372 0.2897 1.2332 0.037 Uiso 1 1 calc R U
C15 C 0.49398(11) 0.34978(9) 1.14237(16) 0.0265(4) Uani 1 1 d . .
C16 C 0.46612(11) 0.33759(9) 1.01854(16) 0.0257(4) Uani 1 1 d . .
C17 C 0.57501(11) 0.33067(8) 0.79767(15) 0.0247(4) Uani 1 1 d . .
C18 C 0.58925(11) 0.31930(9) 0.68523(16) 0.0283(4) Uani 1 1 d . .
H18 H 0.5581 0.3406 0.6229 0.034 Uiso 1 1 calc R U
C19 C 0.64694(11) 0.27832(9) 0.66214(17) 0.0326(5) Uani 1 1 d . .
H19 H 0.6543 0.2717 0.5848 0.039 Uiso 1 1 calc R U
C20 C 0.69376(12) 0.24699(9) 0.75027(18) 0.0343(5) Uani 1 1 d . .
H20 H 0.7332 0.2187 0.7342 0.041 Uiso 1 1 calc R U
C21 C 0.68264(11) 0.25714(9) 0.86219(18) 0.0324(5) Uani 1 1 d . .
H21 H 0.7147 0.2360 0.9239 0.039 Uiso 1 1 calc R U
C22 C 0.62418(11) 0.29849(9) 0.88477(16) 0.0276(4) Uani 1 1 d . .
H22 H 0.6176 0.3050 0.9624 0.033 Uiso 1 1 calc R U
C23 C 0.41808(11) 0.37554(8) 0.74820(15) 0.0248(4) Uani 1 1 d . .
C24 C 0.39572(11) 0.33210(9) 0.66291(16) 0.0269(4) Uani 1 1 d . .
H24 H 0.4348 0.3027 0.6504 0.032 Uiso 1 1 calc R U
C25 C 0.31846(11) 0.33046(9) 0.59609(16) 0.0300(5) Uani 1 1 d . .
H25 H 0.3053 0.3003 0.5390 0.036 Uiso 1 1 calc R U
C26 C 0.26066(11) 0.37258(9) 0.61233(17) 0.0328(5) Uani 1 1 d . .
H26 H 0.2079 0.3719 0.5659 0.039 Uiso 1 1 calc R U
C27 C 0.28016(11) 0.41606(9) 0.69704(17) 0.0328(5) Uani 1 1 d . .
H27 H 0.2406 0.4451 0.7091 0.039 Uiso 1 1 calc R U
C28 C 0.35755(11) 0.41693(9) 0.76401(16) 0.0280(4) Uani 1 1 d . .
H28 H 0.3698 0.4465 0.8224 0.034 Uiso 1 1 calc R U
C29 C 0.08351(11) 0.46142(9) 0.23504(16) 0.0283(4) Uani 1 1 d . .
C30 C 0.14434(11) 0.50814(9) 0.27489(16) 0.0282(4) Uani 1 1 d . .
C31 C 0.18658(11) 0.54652(9) 0.21380(17) 0.0320(5) Uani 1 1 d . .
H31 H 0.1797 0.5452 0.1321 0.038 Uiso 1 1 calc R U
C32 C 0.23967(11) 0.58731(9) 0.27748(18) 0.0345(5) Uani 1 1 d . .
H32 H 0.2697 0.6144 0.2384 0.041 Uiso 1 1 calc R U
C33 C 0.24952(11) 0.58919(9) 0.39696(18) 0.0339(5) Uani 1 1 d . .
H33 H 0.2864 0.6174 0.4379 0.041 Uiso 1 1 calc R U
C34 C 0.20648(11) 0.55068(9) 0.45796(17) 0.0307(5) Uani 1 1 d . .
H34 H 0.2130 0.5520 0.5397 0.037 Uiso 1 1 calc R U
C35 C 0.15366(11) 0.51040(9) 0.39411(16) 0.0264(4) Uani 1 1 d . .
C36 C 0.09946(10) 0.46449(8) 0.42868(16) 0.0248(4) Uani 1 1 d . .
C37 C 0.03522(11) 0.41283(8) 0.55218(16) 0.0258(4) Uani 1 1 d . .
C38 C 0.01569(11) 0.39610(9) 0.66405(16) 0.0283(4) Uani 1 1 d . .
C39 C 0.04710(12) 0.41606(9) 0.77400(17) 0.0334(5) Uani 1 1 d . .
H39 H 0.0872 0.4469 0.7866 0.040 Uiso 1 1 calc R U
C40 C 0.01760(13) 0.38927(10) 0.86468(18) 0.0408(5) Uani 1 1 d . .
H40 H 0.0381 0.4017 0.9413 0.049 Uiso 1 1 calc R U
C41 C -0.04137(13) 0.34450(10) 0.84579(18) 0.0398(5) Uani 1 1 d . .
H41 H -0.0599 0.3266 0.9099 0.048 Uiso 1 1 calc R U
C42 C -0.07390(12) 0.32526(10) 0.73506(17) 0.0353(5) Uani 1 1 d . .
H42 H -0.1151 0.2952 0.7222 0.042 Uiso 1 1 calc R U
C43 C -0.04378(11) 0.35161(9) 0.64461(16) 0.0291(4) Uani 1 1 d . .
C44 C -0.06197(11) 0.34067(9) 0.51917(16) 0.0285(4) Uani 1 1 d . .
C45 C 0.07142(11) 0.31833(9) 0.33655(16) 0.0269(4) Uani 1 1 d . .
C46 C 0.09553(12) 0.28023(10) 0.43048(17) 0.0354(5) Uani 1 1 d . .
H46 H 0.0744 0.2871 0.4995 0.042 Uiso 1 1 calc R U
C47 C 0.14928(13) 0.23273(10) 0.42649(18) 0.0419(5) Uani 1 1 d . .
H47 H 0.1633 0.2075 0.4918 0.050 Uiso 1 1 calc R U
C48 C 0.18231(12) 0.22195(10) 0.32905(18) 0.0372(5) Uani 1 1 d . .
H48 H 0.2197 0.1899 0.3268 0.045 Uiso 1 1 calc R U
C49 C 0.16032(12) 0.25842(9) 0.23461(18) 0.0343(5) Uani 1 1 d . .
H49 H 0.1829 0.2516 0.1667 0.041 Uiso 1 1 calc R U
C50 C 0.10533(11) 0.30514(9) 0.23813(17) 0.0320(5) Uani 1 1 d . .
H50 H 0.0901 0.3291 0.1712 0.038 Uiso 1 1 calc R U
C51 C -0.07277(11) 0.37638(9) 0.24810(16) 0.0260(4) Uani 1 1 d . .
C52 C -0.12831(11) 0.42401(9) 0.24791(16) 0.0288(4) Uani 1 1 d . .
H52 H -0.1171 0.4542 0.3053 0.035 Uiso 1 1 calc R U
C53 C -0.19887(11) 0.42815(9) 0.16655(17) 0.0326(5) Uani 1 1 d . .
H53 H -0.2351 0.4610 0.1683 0.039 Uiso 1 1 calc R U
C54 C -0.21679(11) 0.38435(9) 0.08256(17) 0.0311(5) Uani 1 1 d . .
H54 H -0.2649 0.3873 0.0262 0.037 Uiso 1 1 calc R U
C55 C -0.16426(11) 0.33645(9) 0.08131(16) 0.0294(4) Uani 1 1 d . .
H55 H -0.1766 0.3060 0.0247 0.035 Uiso 1 1 calc R U
C56 C -0.09338(11) 0.33278(9) 0.16272(16) 0.0266(4) Uani 1 1 d . .
H56 H -0.0577 0.2996 0.1604 0.032 Uiso 1 1 calc R U
N1 N 0.51568(10) 0.45713(7) 0.60650(13) 0.0317(4) Uani 1 1 d . .
H1N H 0.5272 0.4795 0.5542 0.048 Uiso 1 1 calc R U
N2 N 0.54757(9) 0.44493(7) 0.80912(13) 0.0247(3) Uani 1 1 d . .
N3 N 0.59914(9) 0.46239(7) 1.00821(13) 0.0251(3) Uani 1 1 d . .
N4 N 0.50576(9) 0.38142(7) 0.95729(13) 0.0238(3) Uani 1 1 d . .
N5 N 0.41814(10) 0.29623(7) 0.97623(14) 0.0340(4) Uani 1 1 d . .
H5N H 0.4111 0.2981 0.9040 0.051 Uiso 1 1 calc R U
N6 N 0.05512(10) 0.44700(8) 0.13251(14) 0.0375(4) Uani 1 1 d . .
H6N H 0.0764 0.4686 0.0871 0.056 Uiso 1 1 calc R U
N7 N 0.06047(9) 0.43542(7) 0.33583(13) 0.0264(4) Uani 1 1 d . .
N8 N 0.09071(9) 0.45462(7) 0.53782(13) 0.0264(4) Uani 1 1 d . .
N9 N -0.00948(9) 0.38010(7) 0.46862(13) 0.0263(4) Uani 1 1 d . .
N10 N -0.11299(11) 0.30334(8) 0.46766(16) 0.0364(4) Uani 1 1 d . .
H10N H -0.1125(15) 0.3041(11) 0.392(2) 0.058(8) Uiso 1 1 d . .

loop_
_atom_site_aniso_label
_atom_site_aniso_U_11
_atom_site_aniso_U_22
_atom_site_aniso_U_33
_atom_site_aniso_U_23
_atom_site_aniso_U_13
_atom_site_aniso_U_12
B1 0.0298(11) 0.0217(13) 0.0247(11) 0.0017(9) 0.0043(9) -0.0021(9)
B2 0.0280(11) 0.0289(14) 0.0274(12) -0.0026(10) 0.0052(9) -0.0047(9)
C1 0.0294(10) 0.0231(11) 0.0279(10) 0.0017(8) 0.0060(8) 0.0032(8)
C2 0.0253(9) 0.0218(11) 0.0331(11) -0.0003(8) 0.0072(8) 0.0025(8)
C3 0.0325(10) 0.0276(12) 0.0355(11) 0.0021(9) 0.0084(9) 0.0014(9)
C4 0.0340(11) 0.0294(12) 0.0448(13) 0.0030(9) 0.0134(9) -0.0035(9)
C5 0.0288(10) 0.0303(12) 0.0461(13) -0.0037(9) 0.0088(9) -0.0065(9)
C6 0.0264(10) 0.0283(12) 0.0363(11) -0.0028(9) 0.0068(8) 0.0004(8)
C7 0.0226(9) 0.0229(11) 0.0313(10) -0.0023(8) 0.0053(8) 0.0022(8)
C8 0.0202(9) 0.0235(11) 0.0282(10) -0.0013(8) 0.0041(7) 0.0037(7)
C9 0.0197(9) 0.0241(11) 0.0273(10) -0.0018(8) 0.0028(7) 0.0059(8)
C10 0.0242(9) 0.0250(11) 0.0271(10) -0.0012(8) 0.0042(8) 0.0053(8)
C11 0.0265(10) 0.0306(12) 0.0308(11) -0.0036(9) 0.0028(8) 0.0033(8)
C12 0.0338(11) 0.0395(13) 0.0248(10) -0.0020(9) 0.0035(8) 0.0072(9)
C13 0.0380(11) 0.0345(13) 0.0276(10) 0.0025(9) 0.0088(9) 0.0047(9)
C14 0.0363(11) 0.0254(12) 0.0317(11) 0.0004(9) 0.0080(9) 0.0026(9)
C15 0.0281(10) 0.0245(11) 0.0275(10) -0.0003(8) 0.0063(8) 0.0062(8)
C16 0.0279(10) 0.0222(11) 0.0278(10) 0.0009(8) 0.0068(8) 0.0016(8)
C17 0.0243(9) 0.0222(11) 0.0277(10) -0.0008(8) 0.0042(8) -0.0061(8)
C18 0.0281(10) 0.0278(12) 0.0290(10) -0.0028(8) 0.0053(8) -0.0068(8)
C19 0.0339(11) 0.0321(12) 0.0347(11) -0.0085(9) 0.0142(9) -0.0105(9)
C20 0.0305(10) 0.0283(12) 0.0469(13) -0.0079(10) 0.0146(9) -0.0025(9)
C21 0.0281(10) 0.0285(12) 0.0407(12) 0.0013(9) 0.0059(9) 0.0012(8)
C22 0.0269(10) 0.0260(12) 0.0306(10) -0.0028(8) 0.0063(8) -0.0019(8)
C23 0.0270(9) 0.0228(11) 0.0252(10) 0.0040(8) 0.0065(8) -0.0023(8)
C24 0.0273(10) 0.0242(11) 0.0294(10) 0.0016(8) 0.0053(8) -0.0007(8)
C25 0.0307(10) 0.0282(12) 0.0300(10) -0.0008(8) 0.0018(8) -0.0042(8)
C26 0.0264(10) 0.0321(13) 0.0380(12) 0.0022(9) -0.0004(8) -0.0010(9)
C27 0.0282(10) 0.0290(12) 0.0412(12) 0.0000(9) 0.0060(9) 0.0026(8)
C28 0.0304(10) 0.0243(11) 0.0298(10) -0.0011(8) 0.0069(8) -0.0027(8)
C29 0.0316(10) 0.0254(11) 0.0289(11) -0.0011(8) 0.0082(8) 0.0006(8)
C30 0.0260(10) 0.0249(12) 0.0345(11) -0.0019(8) 0.0071(8) 0.0027(8)
C31 0.0307(10) 0.0298(12) 0.0368(11) -0.0003(9) 0.0091(9) 0.0028(9)
C32 0.0264(10) 0.0310(13) 0.0472(13) 0.0027(10) 0.0096(9) -0.0013(9)
C33 0.0254(10) 0.0305(13) 0.0451(13) -0.0020(9) 0.0038(9) -0.0035(8)
C34 0.0264(10) 0.0304(12) 0.0349(11) -0.0009(9) 0.0038(8) 0.0012(8)
C35 0.0225(9) 0.0238(11) 0.0333(11) -0.0017(8) 0.0056(8) 0.0027(8)
C36 0.0215(9) 0.0218(11) 0.0308(11) -0.0021(8) 0.0033(8) 0.0054(8)
C37 0.0232(9) 0.0232(11) 0.0305(10) -0.0025(8) 0.0030(8) 0.0063(8)
C38 0.0278(10) 0.0275(12) 0.0296(10) 0.0006(8) 0.0045(8) 0.0074(8)
C39 0.0356(11) 0.0320(13) 0.0315(11) -0.0035(9) 0.0029(9) 0.0053(9)
C40 0.0476(13) 0.0474(15) 0.0276(11) -0.0015(10) 0.0069(9) 0.0085(11)
C41 0.0476(13) 0.0423(14) 0.0321(12) 0.0069(10) 0.0145(10) 0.0093(11)
C42 0.0370(11) 0.0327(13) 0.0382(12) 0.0030(9) 0.0123(9) 0.0036(9)
C43 0.0301(10) 0.0276(12) 0.0308(10) 0.0012(9) 0.0086(8) 0.0054(8)
C44 0.0297(10) 0.0241(11) 0.0328(11) 0.0012(8) 0.0082(8) 0.0003(8)
C45 0.0255(9) 0.0244(11) 0.0302(10) -0.0054(8) 0.0024(8) -0.0056(8)
C46 0.0416(12) 0.0341(13) 0.0298(11) -0.0025(9) 0.0038(9) 0.0050(10)
C47 0.0509(13) 0.0377(14) 0.0354(12) 0.0000(10) 0.0021(10) 0.0122(11)
C48 0.0335(11) 0.0338(13) 0.0426(13) -0.0067(10) 0.0018(9) 0.0058(9)
C49 0.0318(11) 0.0344(13) 0.0380(12) -0.0049(9) 0.0098(9) -0.0003(9)
C50 0.0292(10) 0.0315(12) 0.0354(11) -0.0007(9) 0.0063(8) -0.0016(9)
C51 0.0269(9) 0.0245(11) 0.0281(10) 0.0015(8) 0.0089(8) -0.0033(8)
C52 0.0306(10) 0.0274(12) 0.0285(10) -0.0029(8) 0.0058(8) -0.0012(8)
C53 0.0306(10) 0.0326(13) 0.0354(11) 0.0002(9) 0.0082(9) 0.0036(9)
C54 0.0233(9) 0.0393(13) 0.0304(11) 0.0006(9) 0.0036(8) -0.0019(9)
C55 0.0283(10) 0.0315(12) 0.0290(10) -0.0052(8) 0.0069(8) -0.0049(9)
C56 0.0256(9) 0.0255(11) 0.0295(10) -0.0027(8) 0.0071(8) -0.0021(8)
N1 0.0417(9) 0.0294(10) 0.0239(9) 0.0032(7) 0.0051(7) -0.0039(8)
N2 0.0265(8) 0.0212(9) 0.0259(8) -0.0008(7) 0.0034(6) -0.0008(6)
N3 0.0231(8) 0.0246(9) 0.0275(8) -0.0013(7) 0.0040(6) 0.0008(7)
N4 0.0256(8) 0.0196(9) 0.0260(8) -0.0004(6) 0.0035(6) 0.0008(6)
N5 0.0438(10) 0.0304(10) 0.0279(9) -0.0010(7) 0.0067(7) -0.0069(8)
N6 0.0497(10) 0.0377(11) 0.0272(9) -0.0012(8) 0.0129(8) -0.0135(8)
N7 0.0263(8) 0.0253(9) 0.0277(9) -0.0033(7) 0.0043(7) -0.0016(7)
N8 0.0245(8) 0.0254(9) 0.0288(9) -0.0024(7) 0.0030(6) 0.0008(7)
N9 0.0256(8) 0.0257(10) 0.0273(9) -0.0011(7) 0.0037(7) -0.0009(7)
N10 0.0406(10) 0.0335(11) 0.0352(10) -0.0012(8) 0.0070(8) -0.0103(8)

loop_
_atom_type_symbol
_atom_type_description
_atom_type_scat_dispersion_real
_atom_type_scat_dispersion_imag
_atom_type_scat_source
C C 0.0181 0.0091 'International Tables Vol C Tables 4.2.6.8 and 6.1.1.4'
H H 0.0000 0.0000 'International Tables Vol C Tables 4.2.6.8 and 6.1.1.4'
N N 0.0311 0.0180 'International Tables Vol C Tables 4.2.6.8 and 6.1.1.4'
B B 0.0090 0.0039 'International Tables Vol C Tables 4.2.6.8 and 6.1.1.4'

loop_
_geom_angle_atom_site_label_1
_geom_angle_atom_site_label_2
_geom_angle_atom_site_label_3
_geom_angle
N4 B1 N2 100.07(14)
N4 B1 C17 109.75(15)
N2 B1 C17 107.71(15)
N4 B1 C23 111.05(15)
N2 B1 C23 110.50(15)
C17 B1 C23 116.46(16)
N9 B2 N7 100.21(15)
N9 B2 C51 110.82(15)
N7 B2 C51 109.82(16)
N9 B2 C45 109.12(16)
N7 B2 C45 108.85(15)
C51 B2 C45 116.73(16)
N1 C1 N2 122.96(17)
N1 C1 C2 130.60(18)
N2 C1 C2 106.43(15)
C3 C2 C7 121.05(18)
C3 C2 C1 131.48(18)
C7 C2 C1 107.44(16)
C2 C3 C4 117.46(19)
C2 C3 H3 121.3
C4 C3 H3 121.3
C5 C4 C3 121.43(19)
C5 C4 H4 119.3
C3 C4 H4 119.3
C4 C5 C6 121.42(19)
C4 C5 H5 119.3
C6 C5 H5 119.3
C7 C6 C5 116.76(19)
C7 C6 H6 121.6
C5 C6 H6 121.6
C2 C7 C6 121.87(18)
C2 C7 C8 107.01(16)
C6 C7 C8 131.08(18)
N3 C8 N2 126.27(17)
N3 C8 C7 123.72(16)
N2 C8 C7 110.01(16)
N3 C9 N4 126.12(17)
N3 C9 C10 123.79(16)
N4 C9 C10 110.08(16)
C11 C10 C15 121.43(18)
C11 C10 C9 131.47(18)
C15 C10 C9 107.10(16)
C10 C11 C12 117.26(19)
C10 C11 H11 121.4
C12 C11 H11 121.4
C11 C12 C13 121.09(19)
C11 C12 H12 119.5
C13 C12 H12 119.5
C14 C13 C12 121.25(19)
C14 C13 H13 119.4
C12 C13 H13 119.4
C15 C14 C13 117.56(19)
C15 C14 H14 121.2
C13 C14 H14 121.2
C14 C15 C10 121.40(18)
C14 C15 C16 130.97(18)
C10 C15 C16 107.62(16)
N5 C16 N4 127.52(17)
N5 C16 C15 126.44(17)
N4 C16 C15 106.03(15)
C22 C17 C18 115.39(17)
C22 C17 B1 122.71(17)
C18 C17 B1 121.82(17)
C19 C18 C17 122.39(18)
C19 C18 H18 118.8
C17 C18 H18 118.8
C20 C19 C18 120.55(18)
C20 C19 H19 119.7
C18 C19 H19 119.7
C19 C20 C21 119.15(19)
C19 C20 H20 120.4
C21 C20 H20 120.4
C20 C21 C22 119.95(19)
C20 C21 H21 120.0
C22 C21 H21 120.0
C17 C22 C21 122.55(18)
C17 C22 H22 118.7
C21 C22 H22 118.7
C28 C23 C24 116.32(17)
C28 C23 B1 120.42(17)
C24 C23 B1 123.23(16)
C25 C24 C23 122.21(18)
C25 C24 H24 118.9
C23 C24 H24 118.9
C26 C25 C24 120.05(19)
C26 C25 H25 120.0
C24 C25 H25 120.0
C25 C26 C27 119.51(18)
C25 C26 H26 120.2
C27 C26 H26 120.2
C26 C27 C28 119.88(18)
C26 C27 H27 120.1
C28 C27 H27 120.1
C27 C28 C23 122.01(18)
C27 C28 H28 119.0
C23 C28 H28 119.0
N6 C29 N7 125.62(18)
N6 C29 C30 127.66(18)
N7 C29 C30 106.71(15)
C35 C30 C31 121.62(18)
C35 C30 C29 107.57(16)
C31 C30 C29 130.79(18)
C30 C31 C32 117.00(19)
C30 C31 H31 121.5
C32 C31 H31 121.5
C33 C32 C31 121.35(19)
C33 C32 H32 119.3
C31 C32 H32 119.3
C32 C33 C34 121.40(19)
C32 C33 H33 119.3
C34 C33 H33 119.3
C35 C34 C33 116.93(19)
C35 C34 H34 121.5
C33 C34 H34 121.5
C30 C35 C34 121.69(18)
C30 C35 C36 106.67(16)
C34 C35 C36 131.64(18)
N8 C36 N7 126.12(17)
N8 C36 C35 123.64(17)
N7 C36 C35 110.24(16)
N8 C37 N9 126.26(17)
N8 C37 C38 123.65(17)
N9 C37 C38 110.09(17)
C39 C38 C43 121.87(18)
C39 C38 C37 131.05(19)
C43 C38 C37 107.07(17)
C38 C39 C40 117.2(2)
C38 C39 H39 121.4
C40 C39 H39 121.4
C39 C40 C41 121.2(2)
C39 C40 H40 119.4
C41 C40 H40 119.4
C40 C41 C42 121.5(2)
C40 C41 H41 119.2
C42 C41 H41 119.2
C43 C42 C41 117.2(2)
C43 C42 H42 121.4
C41 C42 H42 121.4
C42 C43 C38 121.02(19)
C42 C43 C44 131.37(19)
C38 C43 C44 107.60(16)
N10 C44 N9 127.39(18)
N10 C44 C43 126.51(18)
N9 C44 C43 106.09(16)
C46 C45 C50 115.16(18)
C46 C45 B2 122.31(17)
C50 C45 B2 122.51(17)
C45 C46 C47 122.40(19)
C45 C46 H46 118.8
C47 C46 H46 118.8
C48 C47 C46 120.6(2)
C48 C47 H47 119.7
C46 C47 H47 119.7
C47 C48 C49 118.9(2)
C47 C48 H48 120.6
C49 C48 H48 120.6
C48 C49 C50 120.33(19)
C48 C49 H49 119.8
C50 C49 H49 119.8
C49 C50 C45 122.58(19)
C49 C50 H50 118.7
C45 C50 H50 118.7
C56 C51 C52 116.35(17)
C56 C51 B2 123.76(17)
C52 C51 B2 119.88(17)
C53 C52 C51 121.88(18)
C53 C52 H52 119.1
C51 C52 H52 119.1
C52 C53 C54 120.06(19)
C52 C53 H53 120.0
C54 C53 H53 120.0
C55 C54 C53 119.59(18)
C55 C54 H54 120.2
C53 C54 H54 120.2
C54 C55 C56 120.03(18)
C54 C55 H55 120.0
C56 C55 H55 120.0
C55 C56 C51 122.07(18)
C55 C56 H56 119.0
C51 C56 H56 119.0
C1 N1 H1N 109.5
C8 N2 C1 109.03(15)
C8 N2 B1 123.27(15)
C1 N2 B1 126.39(15)
C8 N3 C9 115.22(15)
C9 N4 C16 109.16(15)
C9 N4 B1 123.90(15)
C16 N4 B1 125.69(15)
C16 N5 H5N 109.5
C29 N6 H6N 109.5
C36 N7 C29 108.74(16)
C36 N7 B2 123.60(16)
C29 N7 B2 126.80(15)
C36 N8 C37 115.10(16)
C37 N9 C44 109.13(15)
C37 N9 B2 123.50(15)
C44 N9 B2 125.61(15)
C44 N10 H10N 110.3(16)

loop_
_geom_bond_atom_site_label_1
_geom_bond_atom_site_label_2
_geom_bond_distance
B1 N4 1.582(2)
B1 N2 1.597(3)
B1 C17 1.619(3)
B1 C23 1.623(3)
B2 N9 1.578(3)
B2 N7 1.593(3)
B2 C51 1.619(3)
B2 C45 1.626(3)
C1 N1 1.260(2)
C1 N2 1.435(2)
C1 C2 1.474(3)
C2 C3 1.384(3)
C2 C7 1.391(3)
C3 C4 1.387(3)
C3 H3 0.9500
C4 C5 1.389(3)
C4 H4 0.9500
C5 C6 1.392(3)
C5 H5 0.9500
C6 C7 1.388(3)
C6 H6 0.9500
C7 C8 1.464(3)
C8 N3 1.335(2)
C8 N2 1.341(2)
C9 N3 1.338(2)
C9 N4 1.341(2)
C9 C10 1.459(3)
C10 C11 1.389(3)
C10 C15 1.389(3)
C11 C12 1.389(3)
C11 H11 0.9500
C12 C13 1.395(3)
C12 H12 0.9500
C13 C14 1.387(3)
C13 H13 0.9500
C14 C15 1.380(3)
C14 H14 0.9500
C15 C16 1.478(3)
C16 N5 1.264(2)
C16 N4 1.438(2)
C17 C22 1.396(3)
C17 C18 1.406(3)
C18 C19 1.382(3)
C18 H18 0.9500
C19 C20 1.377(3)
C19 H19 0.9500
C20 C21 1.379(3)
C20 H20 0.9500
C21 C22 1.395(3)
C21 H21 0.9500
C22 H22 0.9500
C23 C28 1.399(3)
C23 C24 1.400(3)
C24 C25 1.386(3)
C24 H24 0.9500
C25 C26 1.378(3)
C25 H25 0.9500
C26 C27 1.390(3)
C26 H26 0.9500
C27 C28 1.388(3)
C27 H27 0.9500
C28 H28 0.9500
C29 N6 1.261(2)
C29 N7 1.429(2)
C29 C30 1.471(3)
C30 C35 1.386(3)
C30 C31 1.382(3)
C31 C32 1.393(3)
C31 H31 0.9500
C32 C33 1.389(3)
C32 H32 0.9500
C33 C34 1.391(3)
C33 H33 0.9500
C34 C35 1.385(3)
C34 H34 0.9500
C35 C36 1.464(3)
C36 N8 1.335(2)
C36 N7 1.340(2)
C37 N8 1.340(2)
C37 N9 1.343(2)
C37 C38 1.456(3)
C38 C39 1.385(3)
C38 C43 1.390(3)
C39 C40 1.382(3)
C39 H39 0.9500
C40 C41 1.389(3)
C40 H40 0.9500
C41 C42 1.392(3)
C41 H41 0.9500
C42 C43 1.381(3)
C42 H42 0.9500
C43 C44 1.477(3)
C44 N10 1.266(3)
C44 N9 1.435(2)
C45 C46 1.398(3)
C45 C50 1.401(3)
C46 C47 1.390(3)
C46 H46 0.9500
C47 C48 1.373(3)
C47 H47 0.9500
C48 C49 1.376(3)
C48 H48 0.9500
C49 C50 1.390(3)
C49 H49 0.9500
C50 H50 0.9500
C51 C56 1.399(3)
C51 C52 1.406(3)
C52 C53 1.384(3)
C52 H52 0.9500
C53 C54 1.386(3)
C53 H53 0.9500
C54 C55 1.380(3)
C54 H54 0.9500
C55 C56 1.387(3)
C55 H55 0.9500
C56 H56 0.9500
N1 H1N 0.8400
N5 H5N 0.8400
N6 H6N 0.8400
N10 H10N 0.89(2)
